data_4300678
_journal_name_full 'Inorganic Chemistry'
_journal_paper_doi 10.1021/ic051818u
_journal_year 2006
_chemical_formula_sum 'C96 H108 F40 N3 Pt2 Tl'
_chemical_formula_weight 2658.4
_space_group_IT_number 14
_symmetry_cell_setting monoclinic
_symmetry_space_group_name_Hall '-P 2yn'
_symmetry_space_group_name_H-M 'P 1 21/n 1'
_cell_angle_alpha 90
_cell_angle_beta 99.67
_cell_angle_gamma 90
_cell_formula_units_Z 4
_cell_length_a 17.6450(2)
_cell_length_b 22.8355(2)
_cell_length_c 26.0284(3)
_cell_measurement_temperature 173.0(10)
_cell_volume 10338.58(19)
_diffrn_ambient_temperature 173.0(10)
_exptl_crystal_density_diffrn 1.708
_cod_depositor_comments
;
The following automatic conversions were performed:
'_symmetry_cell_setting' value 'Monoclinic' changed to 'monoclinic'
according to '/home/saulius/struct/CIF-dictionaries/cif_core.dic'
dictionary named 'cif_core.dic' version 2.4.1 from 2010-06-29.

Automatic conversion script
Id: cif_fix_enum 1527 2010-12-29 10:47:43Z saulius 
;
_cod_original_sg_symbol_H-M 'P 21/n'
_cod_database_code 4300678

loop_
_symmetry_equiv_pos_as_xyz
'x, y, z'
'-x+1/2, y+1/2, -z+1/2'
'-x, -y, -z'
'x-1/2, -y-1/2, z-1/2'

loop_
_atom_site_label
_atom_site_type_symbol
_atom_site_fract_x
_atom_site_fract_y
_atom_site_fract_z
_atom_site_U_iso_or_equiv
_atom_site_adp_type
_atom_site_occupancy
_atom_site_symmetry_multiplicity
_atom_site_calc_flag
_atom_site_refinement_flags
_atom_site_disorder_assembly
_atom_site_disorder_group
Pt1 Pt 0.670930(17) 0.371002(16) 0.226761(12) 0.04513(11) Uani 1 1 d . . .
Pt2 Pt 0.350587(17) 0.312689(15) 0.260423(12) 0.04024(10) Uani 1 1 d . . .
Tl1 Tl 0.512121(17) 0.337068(15) 0.239305(12) 0.04453(10) Uani 1 1 d . . .
F2 F 0.8097(3) 0.4289(3) 0.3058(2) 0.0839(19) Uani 1 1 d . . .
F3 F 0.8176(4) 0.5152(3) 0.3748(2) 0.114(3) Uani 1 1 d . . .
F4 F 0.6902(5) 0.5771(3) 0.3876(2) 0.116(3) Uani 1 1 d . . .
F5 F 0.5522(5) 0.5474(3) 0.3314(2) 0.101(2) Uani 1 1 d . . .
F6 F 0.5403(3) 0.4596(2) 0.2629(2) 0.0696(15) Uani 1 1 d . . .
F8 F 0.7228(5) 0.4968(3) 0.1915(2) 0.124(3) Uani 1 1 d . . .
F9 F 0.6588(8) 0.5735(4) 0.1190(3) 0.198(6) Uani 1 1 d . . .
F10 F 0.5306(6) 0.5457(4) 0.0517(3) 0.180(5) Uani 1 1 d . . .
F11 F 0.4632(4) 0.4385(5) 0.0589(3) 0.151(4) Uani 1 1 d . . .
F12 F 0.5225(3) 0.3637(4) 0.1314(2) 0.104(2) Uani 1 1 d . . .
F14 F 0.5939(3) 0.2390(2) 0.1958(2) 0.0687(15) Uani 1 1 d . . .
F15 F 0.6183(5) 0.1622(3) 0.1242(3) 0.115(3) Uani 1 1 d . . .
F16 F 0.7230(5) 0.1851(3) 0.0603(3) 0.140(3) Uani 1 1 d . . .
F17 F 0.8000(5) 0.2874(4) 0.0692(3) 0.149(3) Uani 1 1 d . . .
F18 F 0.7744(4) 0.3670(4) 0.1398(3) 0.122(3) Uani 1 1 d . . .
F20 F 0.6206(3) 0.3138(2) 0.33381(18) 0.0627(14) Uani 1 1 d . . .
F21 F 0.6926(4) 0.2421(3) 0.4051(2) 0.0869(18) Uani 1 1 d . . .
F22 F 0.8380(4) 0.2036(3) 0.4007(2) 0.103(2) Uani 1 1 d . . .
F23 F 0.9064(3) 0.2384(4) 0.3209(3) 0.118(3) Uani 1 1 d . . .
F24 F 0.8359(3) 0.3107(4) 0.2475(2) 0.105(2) Uani 1 1 d . . .
F26 F 0.4899(2) 0.3763(2) 0.34299(17) 0.0583(14) Uani 1 1 d . . .
F27 F 0.4912(3) 0.4692(2) 0.40442(18) 0.0696(15) Uani 1 1 d . . .
F28 F 0.3616(3) 0.5314(2) 0.40723(19) 0.0750(16) Uani 1 1 d . . .
F29 F 0.2268(3) 0.4956(3) 0.3490(2) 0.0779(17) Uani 1 1 d . . .
F30 F 0.2226(2) 0.4038(2) 0.28608(19) 0.0628(14) Uani 1 1 d . . .
F32 F 0.4021(3) 0.4239(2) 0.19034(19) 0.0618(14) Uani 1 1 d . . .
F33 F 0.3216(3) 0.4864(3) 0.1140(2) 0.0784(17) Uani 1 1 d . . .
F34 F 0.1713(3) 0.4629(3) 0.0784(2) 0.0789(17) Uani 1 1 d . . .
F35 F 0.1014(3) 0.3739(3) 0.1226(2) 0.0838(18) Uani 1 1 d . . .
F36 F 0.1791(3) 0.3103(2) 0.1996(2) 0.0677(15) Uani 1 1 d . . .
F38 F 0.2396(3) 0.2012(2) 0.25513(19) 0.0701(15) Uani 1 1 d . . .
F39 F 0.2000(3) 0.1189(3) 0.1826(2) 0.0818(17) Uani 1 1 d . . .
F40 F 0.2718(4) 0.1101(3) 0.0987(2) 0.0875(19) Uani 1 1 d . . .
F41 F 0.3828(4) 0.1886(3) 0.0866(2) 0.0887(19) Uani 1 1 d . . .
F42 F 0.4200(3) 0.2738(2) 0.15535(19) 0.0665(15) Uani 1 1 d . . .
F44 F 0.2880(3) 0.2825(3) 0.36418(18) 0.0680(15) Uani 1 1 d . . .
F45 F 0.3348(3) 0.2137(3) 0.4459(2) 0.0809(17) Uani 1 1 d . . .
F46 F 0.4673(3) 0.1516(3) 0.45282(19) 0.0748(16) Uani 1 1 d . . .
F47 F 0.5508(3) 0.1579(2) 0.3733(2) 0.0732(16) Uani 1 1 d . . .
F48 F 0.5021(3) 0.2231(2) 0.28960(19) 0.0611(13) Uani 1 1 d . . .
C1 C 0.6734(5) 0.4371(4) 0.2813(3) 0.052(2) Uani 1 1 d . . .
C2 C 0.7423(6) 0.4559(5) 0.3115(3) 0.063(3) Uani 1 1 d . . .
C3 C 0.7487(7) 0.5006(5) 0.3468(4) 0.075(3) Uani 1 1 d . . .
C4 C 0.6844(9) 0.5317(5) 0.3537(4) 0.080(3) Uani 1 1 d . . .
C5 C 0.6150(8) 0.5164(5) 0.3260(4) 0.075(3) Uani 1 1 d . . .
C6 C 0.6108(6) 0.4713(4) 0.2898(3) 0.055(2) Uani 1 1 d . . .
C7 C 0.6244(5) 0.4269(4) 0.1676(3) 0.055(2) Uani 1 1 d . . .
C8 C 0.6550(7) 0.4809(5) 0.1611(4) 0.076(3) Uani 1 1 d . . .
C9 C 0.6257(12) 0.5226(6) 0.1236(5) 0.119(6) Uani 1 1 d . . .
C10 C 0.5598(11) 0.5082(8) 0.0893(5) 0.112(6) Uani 1 1 d . . .
C11 C 0.5258(8) 0.4541(9) 0.0923(4) 0.104(5) Uani 1 1 d . . .
C12 C 0.5592(5) 0.4157(6) 0.1310(3) 0.069(3) Uani 1 1 d . . .
C13 C 0.6819(4) 0.3081(4) 0.1714(3) 0.045(2) Uani 1 1 d . . .
C14 C 0.6472(5) 0.2554(5) 0.1655(3) 0.054(2) Uani 1 1 d . . .
C15 C 0.6583(7) 0.2127(6) 0.1289(4) 0.078(3) Uani 1 1 d . . .
C16 C 0.7111(9) 0.2249(7) 0.0974(4) 0.098(5) Uani 1 1 d . . .
C17 C 0.7471(8) 0.2767(7) 0.1003(4) 0.093(4) Uani 1 1 d . . .
C18 C 0.7331(6) 0.3165(5) 0.1372(4) 0.074(3) Uani 1 1 d . . .
C19 C 0.7228(5) 0.3157(4) 0.2848(3) 0.051(2) Uani 1 1 d . . .
C20 C 0.6918(5) 0.2967(4) 0.3271(3) 0.055(2) Uani 1 1 d . . .
C21 C 0.7283(6) 0.2598(4) 0.3660(4) 0.060(3) Uani 1 1 d . . .
C22 C 0.7996(6) 0.2411(5) 0.3643(4) 0.074(3) Uani 1 1 d . . .
C23 C 0.8345(5) 0.2577(6) 0.3235(5) 0.084(4) Uani 1 1 d . . .
C24 C 0.7961(5) 0.2945(5) 0.2853(4) 0.069(3) Uani 1 1 d . . .
C25 C 0.3564(4) 0.3846(3) 0.3093(3) 0.0366(18) Uani 1 1 d . . .
C26 C 0.4219(4) 0.4047(4) 0.3420(3) 0.046(2) Uani 1 1 d . . .
C27 C 0.4245(5) 0.4524(4) 0.3735(3) 0.048(2) Uani 1 1 d . . .
C28 C 0.3596(5) 0.4848(4) 0.3759(3) 0.052(2) Uani 1 1 d . . .
C29 C 0.2922(5) 0.4668(4) 0.3460(3) 0.051(2) Uani 1 1 d . . .
C30 C 0.2928(4) 0.4194(4) 0.3142(3) 0.046(2) Uani 1 1 d . . .
C31 C 0.2965(4) 0.3633(4) 0.1997(3) 0.043(2) Uani 1 1 d . . .
C32 C 0.3266(5) 0.4083(4) 0.1752(3) 0.047(2) Uani 1 1 d . . .
C33 C 0.2868(5) 0.4424(4) 0.1356(3) 0.056(2) Uani 1 1 d . . .
C34 C 0.2115(5) 0.4302(4) 0.1175(3) 0.057(2) Uani 1 1 d . . .
C35 C 0.1764(5) 0.3860(4) 0.1402(3) 0.054(2) Uani 1 1 d . . .
C36 C 0.2182(5) 0.3534(4) 0.1796(3) 0.050(2) Uani 1 1 d . . .
C37 C 0.3329(4) 0.2415(4) 0.2097(3) 0.043(2) Uani 1 1 d . . .
C38 C 0.2778(5) 0.2003(4) 0.2139(3) 0.050(2) Uani 1 1 d . . .
C39 C 0.2557(5) 0.1562(4) 0.1771(4) 0.056(2) Uani 1 1 d . . .
C40 C 0.2931(6) 0.1528(4) 0.1356(4) 0.062(3) Uani 1 1 d . . .
C41 C 0.3475(6) 0.1915(5) 0.1293(3) 0.062(3) Uani 1 1 d . . .
C42 C 0.3661(5) 0.2359(4) 0.1658(3) 0.052(2) Uani 1 1 d . . .
C43 C 0.3929(4) 0.2585(4) 0.3229(3) 0.0392(19) Uani 1 1 d . . .
C44 C 0.3551(5) 0.2525(4) 0.3642(3) 0.053(2) Uani 1 1 d . . .
C45 C 0.3785(5) 0.2176(5) 0.4075(3) 0.058(2) Uani 1 1 d . . .
C46 C 0.4435(6) 0.1863(4) 0.4106(4) 0.055(2) Uani 1 1 d . . .
C47 C 0.4850(5) 0.1893(4) 0.3705(4) 0.052(2) Uani 1 1 d . . .
C48 C 0.4580(5) 0.2247(4) 0.3280(3) 0.046(2) Uani 1 1 d . . .
N1 N 0.0528(5) 0.1844(4) 0.0276(3) 0.066(2) Uani 1 1 d . . .
C49 C 0.1006(6) 0.1347(4) 0.0105(3) 0.063(3) Uani 1 1 d . . .
H49A H 0.1507 0.1349 0.0326 0.076 Uiso 1 1 calc R . .
H49B H 0.0759 0.0979 0.0163 0.076 Uiso 1 1 calc R . .
C50 C 0.1121(6) 0.1369(5) -0.0461(4) 0.075(3) Uani 1 1 d . . .
H50A H 0.0625 0.1345 -0.0687 0.089 Uiso 1 1 calc R . .
H50B H 0.1354 0.1741 -0.0528 0.089 Uiso 1 1 calc R . .
C51 C 0.1628(6) 0.0875(5) -0.0588(4) 0.082(3) Uani 1 1 d . . .
H51A H 0.1451 0.0512 -0.0454 0.098 Uiso 1 1 calc R . .
H51B H 0.1571 0.0837 -0.0964 0.098 Uiso 1 1 calc R . .
C52 C 0.2453(7) 0.0953(7) -0.0372(5) 0.128(6) Uani 1 1 d . . .
H52A H 0.2613 0.1339 -0.0455 0.193 Uiso 1 1 calc R . .
H52B H 0.2751 0.0667 -0.0521 0.193 Uiso 1 1 calc R . .
H52C H 0.2531 0.0905 -0.0001 0.193 Uiso 1 1 calc R . .
C53 C -0.0301(6) 0.1823(5) -0.0014(3) 0.068(3) Uani 1 1 d . . .
H53A H -0.0569 0.2164 0.0087 0.082 Uiso 1 1 calc R . .
H53B H -0.029 0.1857 -0.0384 0.082 Uiso 1 1 calc R . .
C54 C -0.0766(6) 0.1287(5) 0.0069(4) 0.078(3) Uani 1 1 d . . .
H54A H -0.0814 0.1257 0.0434 0.094 Uiso 1 1 calc R . .
H54B H -0.0506 0.0939 -0.0025 0.094 Uiso 1 1 calc R . .
C55 C -0.1557(6) 0.1326(5) -0.0260(4) 0.084(3) Uani 1 1 d . . .
H55A H -0.18 0.1686 -0.0174 0.101 Uiso 1 1 calc R . .
H55B H -0.15 0.1349 -0.0624 0.101 Uiso 1 1 calc R . .
C56 C -0.2083(7) 0.0817(6) -0.0193(4) 0.097(4) Uani 1 1 d . . .
H56A H -0.184 0.0456 -0.0263 0.146 Uiso 1 1 calc R . .
H56B H -0.2559 0.0859 -0.0431 0.146 Uiso 1 1 calc R . .
H56C H -0.2184 0.0812 0.0158 0.146 Uiso 1 1 calc R . .
C57 C 0.0549(6) 0.1766(5) 0.0858(3) 0.081(3) Uani 1 1 d . . .
H57A H 0.0387 0.1369 0.0918 0.098 Uiso 1 1 calc R . .
H57B H 0.1077 0.1806 0.1032 0.098 Uiso 1 1 calc R . .
C58 C 0.0058(7) 0.2183(6) 0.1112(4) 0.094(4) Uani 1 1 d . . .
H58A H -0.0475 0.215 0.0946 0.113 Uiso 1 1 calc R . .
H58B H 0.0225 0.2583 0.1072 0.113 Uiso 1 1 calc R . .
C59 C 0.0137(9) 0.2029(6) 0.1694(4) 0.115(5) Uani 1 1 d . . .
H59A H 0.0037 0.1615 0.1733 0.139 Uiso 1 1 calc R . .
H59B H 0.0656 0.2111 0.1868 0.139 Uiso 1 1 calc R . .
C60 C -0.0407(11) 0.2373(10) 0.1927(7) 0.209(10) Uani 1 1 d . . .
H60A H -0.0262 0.2778 0.1932 0.314 Uiso 1 1 calc R . .
H60B H -0.0407 0.2241 0.2277 0.314 Uiso 1 1 calc R . .
H60C H -0.0912 0.2327 0.1727 0.314 Uiso 1 1 calc R . .
C61 C 0.0842(5) 0.2439(4) 0.0155(4) 0.065(3) Uani 1 1 d . . .
H61A H 0.0777 0.2481 -0.022 0.078 Uiso 1 1 calc R . .
H61B H 0.0531 0.2738 0.0283 0.078 Uiso 1 1 calc R . .
C62 C 0.1676(6) 0.2558(5) 0.0378(4) 0.078(3) Uani 1 1 d . . .
H62A H 0.1745 0.2549 0.0755 0.093 Uiso 1 1 calc R . .
H62B H 0.1995 0.2253 0.0266 0.093 Uiso 1 1 calc R . .
C63 C 0.1926(6) 0.3145(5) 0.0202(4) 0.077(3) Uani 1 1 d . . .
H63A H 0.1638 0.345 0.0344 0.092 Uiso 1 1 calc R . .
H63B H 0.1802 0.3167 -0.0175 0.092 Uiso 1 1 calc R . .
C64 C 0.2782(7) 0.3262(6) 0.0369(5) 0.111(5) Uani 1 1 d . . .
H64A H 0.2907 0.3251 0.0742 0.167 Uiso 1 1 calc R . .
H64B H 0.2906 0.364 0.0246 0.167 Uiso 1 1 calc R . .
H64C H 0.3071 0.2967 0.0224 0.167 Uiso 1 1 calc R . .
N2 N 0.5320(4) 0.0438(4) 0.2517(3) 0.064(2) Uani 1 1 d . . .
C65 C 0.5202(6) 0.0217(6) 0.1951(5) 0.102(5) Uani 1 1 d . . .
H65A H 0.5701 0.0109 0.1871 0.123 Uiso 1 1 calc R . .
H65B H 0.4896 -0.0138 0.1932 0.123 Uiso 1 1 calc R . .
C66 C 0.4832(11) 0.0617(10) 0.1538(7) 0.225(5) Uani 1 1 d D . .
H66A H 0.5115 0.0981 0.1537 0.27 Uiso 1 1 calc R . .
H66B H 0.4305 0.0702 0.1574 0.27 Uiso 1 1 calc R . .
C67 C 0.4868(10) 0.0271(10) 0.1068(6) 0.225(5) Uani 1 1 d D . .
H67A H 0.5382 0.0328 0.0991 0.27 Uiso 1 1 calc R . .
H67B H 0.4838 -0.0135 0.1171 0.27 Uiso 1 1 calc R . .
C68 C 0.4376(10) 0.0325(11) 0.0596(6) 0.225(5) Uani 1 1 d D . .
H68A H 0.4523 0.0051 0.0351 0.338 Uiso 1 1 calc R . .
H68B H 0.4405 0.0716 0.0465 0.338 Uiso 1 1 calc R . .
H68C H 0.3859 0.0245 0.0645 0.338 Uiso 1 1 calc R . .
C69 C 0.4556(5) 0.0643(4) 0.2645(4) 0.062(3) Uani 1 1 d . . .
H69A H 0.4652 0.0849 0.2975 0.075 Uiso 1 1 calc R . .
H69B H 0.4334 0.0922 0.2381 0.075 Uiso 1 1 calc R . .
C70 C 0.3972(5) 0.0169(5) 0.2680(4) 0.0749(13) Uani 1 1 d . . .
H70A H 0.3881 -0.0047 0.2354 0.09 Uiso 1 1 calc R . .
H70B H 0.4179 -0.0103 0.2955 0.09 Uiso 1 1 calc R . .
C71 C 0.3221(5) 0.0405(5) 0.2789(4) 0.0749(13) Uani 1 1 d . . .
H71A H 0.2996 0.065 0.2498 0.09 Uiso 1 1 calc R . .
H71B H 0.2873 0.0079 0.2808 0.09 Uiso 1 1 calc R . .
C72 C 0.3281(5) 0.0752(5) 0.3276(4) 0.0749(13) Uani 1 1 d . . .
H72A H 0.3613 0.0553 0.3551 0.112 Uiso 1 1 calc R . .
H72B H 0.278 0.0794 0.3369 0.112 Uiso 1 1 calc R . .
H72C H 0.3488 0.1131 0.3223 0.112 Uiso 1 1 calc R . .
C73 C 0.5660(6) -0.0045(5) 0.2904(6) 0.102(5) Uani 1 1 d . . .
H73A H 0.5359 -0.0396 0.2812 0.122 Uiso 1 1 calc R . .
H73B H 0.6174 -0.0126 0.2837 0.122 Uiso 1 1 calc R . .
C74 C 0.5720(11) 0.0033(10) 0.3468(7) 0.225(5) Uani 1 1 d D . .
H74A H 0.5267 0.0245 0.3529 0.27 Uiso 1 1 calc R . .
H74B H 0.616 0.0283 0.3584 0.27 Uiso 1 1 calc R . .
C75 C 0.5797(11) -0.0493(10) 0.3808(7) 0.225(5) Uani 1 1 d D . .
H75A H 0.6305 -0.0661 0.3821 0.27 Uiso 1 1 calc R . .
H75B H 0.5422 -0.0784 0.3661 0.27 Uiso 1 1 calc R . .
C76 C 0.5667(10) -0.0333(11) 0.4397(7) 0.225(5) Uani 1 1 d . . .
H76A H 0.5164 -0.0168 0.4385 0.338 Uiso 1 1 calc R . .
H76B H 0.6048 -0.0053 0.4547 0.338 Uiso 1 1 calc R . .
H76C H 0.5713 -0.0682 0.4605 0.338 Uiso 1 1 calc R . .
C77 C 0.5856(5) 0.0962(4) 0.2591(4) 0.068(3) Uani 1 1 d . . .
H77A H 0.5962 0.1055 0.2959 0.081 Uiso 1 1 calc R . .
H77B H 0.5587 0.1294 0.2413 0.081 Uiso 1 1 calc R . .
C78 C 0.6626(5) 0.0893(5) 0.2397(4) 0.0749(13) Uani 1 1 d . . .
H78A H 0.6833 0.0505 0.2484 0.09 Uiso 1 1 calc R . .
H78B H 0.6546 0.0935 0.2021 0.09 Uiso 1 1 calc R . .
C79 C 0.7189(5) 0.1348(5) 0.2644(4) 0.0749(13) Uani 1 1 d . . .
H79A H 0.729 0.1288 0.3018 0.09 Uiso 1 1 calc R . .
H79B H 0.6963 0.1734 0.2578 0.09 Uiso 1 1 calc R . .
C80 C 0.7944(5) 0.1323(5) 0.2434(4) 0.0749(13) Uani 1 1 d . . .
H80A H 0.815 0.0934 0.2474 0.112 Uiso 1 1 calc R . .
H80B H 0.8304 0.1592 0.2625 0.112 Uiso 1 1 calc R . .
H80C H 0.7855 0.1428 0.2072 0.112 Uiso 1 1 calc R . .
N3 N 0.1005(5) 0.1801(4) 0.4145(4) 0.094(3) Uani 1 1 d . . .
C81 C 0.0594(5) 0.1394(5) 0.3723(5) 0.079(3) Uani 1 1 d . . .
H81A H 0.0405 0.1059 0.3893 0.095 Uiso 1 1 calc R . .
H81B H 0.0149 0.16 0.3538 0.095 Uiso 1 1 calc R . .
C82 C 0.1049(7) 0.1169(6) 0.3326(5) 0.0996(17) Uani 1 1 d . . .
H82A H 0.151 0.0977 0.3503 0.12 Uiso 1 1 calc R . .
H82B H 0.1205 0.1495 0.3129 0.12 Uiso 1 1 calc R . .
C83 C 0.0582(6) 0.0739(6) 0.2955(5) 0.0996(17) Uani 1 1 d . . .
H83A H 0.0406 0.0422 0.3153 0.12 Uiso 1 1 calc R . .
H83B H 0.0133 0.0936 0.2766 0.12 Uiso 1 1 calc R . .
C84 C 0.1047(6) 0.0493(6) 0.2574(5) 0.0996(17) Uani 1 1 d . . .
H84A H 0.1225 0.0807 0.238 0.149 Uiso 1 1 calc R . .
H84B H 0.0734 0.0231 0.234 0.149 Uiso 1 1 calc R . .
H84C H 0.1481 0.0284 0.276 0.149 Uiso 1 1 calc R . .
C85 C 0.1326(6) 0.2335(5) 0.3912(7) 0.126(6) Uani 1 1 d . . .
H85A H 0.1718 0.2209 0.3715 0.151 Uiso 1 1 calc R . .
H85B H 0.1574 0.2583 0.4194 0.151 Uiso 1 1 calc R . .
C86 C 0.0723(8) 0.2702(7) 0.3552(7) 0.149(3) Uani 1 1 d . . .
H86A H 0.0461 0.2458 0.3272 0.179 Uiso 1 1 calc R . .
H86B H 0.0344 0.2851 0.3748 0.179 Uiso 1 1 calc R . .
C87 C 0.1115(8) 0.3209(7) 0.3325(7) 0.149(3) Uani 1 1 d . . .
H87A H 0.1497 0.3061 0.313 0.179 Uiso 1 1 calc R . .
H87B H 0.1374 0.3455 0.3605 0.179 Uiso 1 1 calc R . .
C88 C 0.0501(8) 0.3576(7) 0.2959(7) 0.149(3) Uani 1 1 d . . .
H88A H 0.0255 0.3333 0.2678 0.223 Uiso 1 1 calc R . .
H88B H 0.0747 0.39 0.2819 0.223 Uiso 1 1 calc R . .
H88C H 0.0123 0.372 0.3153 0.223 Uiso 1 1 calc R . .
C89 C 0.1697(6) 0.1501(5) 0.4482(6) 0.104(4) Uani 1 1 d . . .
H89A H 0.2082 0.1426 0.4264 0.125 Uiso 1 1 calc R . .
H89B H 0.192 0.1775 0.4751 0.125 Uiso 1 1 calc R . .
C90 C 0.1543(6) 0.0938(6) 0.4742(5) 0.0996(17) Uani 1 1 d . . .
H90A H 0.1253 0.0676 0.4488 0.12 Uiso 1 1 calc R . .
H90B H 0.1238 0.1015 0.5012 0.12 Uiso 1 1 calc R . .
C91 C 0.2315(6) 0.0643(6) 0.4986(5) 0.0996(17) Uani 1 1 d . . .
H91A H 0.262 0.0576 0.4714 0.12 Uiso 1 1 calc R . .
H91B H 0.26 0.0908 0.5238 0.12 Uiso 1 1 calc R . .
C92 C 0.2208(6) 0.0087(6) 0.5241(5) 0.0996(17) Uani 1 1 d . . .
H92A H 0.1895 0.0147 0.5505 0.149 Uiso 1 1 calc R . .
H92B H 0.27 -0.0066 0.5399 0.149 Uiso 1 1 calc R . .
H92C H 0.196 -0.0188 0.4988 0.149 Uiso 1 1 calc R . .
C93 C 0.0402(6) 0.1950(6) 0.4471(5) 0.105(5) Uani 1 1 d . . .
H93A H 0.0215 0.1588 0.4601 0.126 Uiso 1 1 calc R . .
H93B H -0.0027 0.2135 0.4248 0.126 Uiso 1 1 calc R . .
C94 C 0.0674(8) 0.2354(7) 0.4935(7) 0.149(3) Uani 1 1 d . . .
H94A H 0.092 0.2697 0.4816 0.179 Uiso 1 1 calc R . .
H94B H 0.1051 0.2151 0.5187 0.179 Uiso 1 1 calc R . .
C95 C -0.0004(8) 0.2547(7) 0.5198(7) 0.149(3) Uani 1 1 d . . .
H95A H 0.0177 0.2679 0.5551 0.179 Uiso 1 1 calc R . .
H95B H -0.0364 0.2228 0.5207 0.179 Uiso 1 1 calc R . .
C96 C -0.0398(8) 0.3072(6) 0.4845(7) 0.149(3) Uani 1 1 d . . .
H96A H -0.0018 0.3361 0.4805 0.223 Uiso 1 1 calc R . .
H96B H -0.0792 0.3246 0.5008 0.223 Uiso 1 1 calc R . .
H96C H -0.0623 0.2923 0.4508 0.223 Uiso 1 1 calc R . .

loop_
_atom_site_aniso_label
_atom_site_aniso_U_11
_atom_site_aniso_U_22
_atom_site_aniso_U_33
_atom_site_aniso_U_23
_atom_site_aniso_U_13
_atom_site_aniso_U_12
Pt1 0.03890(18) 0.0597(3) 0.03602(18) -0.00043(16) 0.00406(13) -0.00685(16)
Pt2 0.03758(17) 0.0482(2) 0.03475(17) -0.00389(15) 0.00548(13) -0.00089(15)
Tl1 0.03722(17) 0.0575(2) 0.03901(18) -0.00241(16) 0.00681(13) -0.00213(15)
F2 0.060(4) 0.116(5) 0.072(4) 0.000(4) 0.000(3) -0.038(4)
F3 0.127(5) 0.148(7) 0.061(4) -0.012(4) 0.003(4) -0.091(5)
F4 0.203(8) 0.084(5) 0.064(4) -0.031(4) 0.031(4) -0.052(5)
F5 0.158(6) 0.066(4) 0.085(5) -0.016(4) 0.035(4) 0.012(4)
F6 0.067(3) 0.070(4) 0.067(3) -0.009(3) -0.001(3) 0.010(3)
F8 0.209(8) 0.100(6) 0.058(4) 0.004(4) 0.007(5) -0.087(6)
F9 0.450(18) 0.064(5) 0.076(5) 0.007(4) 0.036(8) -0.044(8)
F10 0.315(12) 0.172(9) 0.065(5) 0.058(5) 0.065(6) 0.159(9)
F11 0.080(4) 0.306(12) 0.060(4) 0.065(6) -0.004(4) 0.034(6)
F12 0.066(4) 0.183(8) 0.057(4) 0.036(4) -0.007(3) -0.043(4)
F14 0.075(3) 0.055(4) 0.077(4) -0.002(3) 0.016(3) -0.007(3)
F15 0.184(7) 0.062(5) 0.091(5) -0.024(4) 0.003(5) 0.002(5)
F16 0.246(9) 0.115(6) 0.064(4) -0.006(4) 0.041(5) 0.092(6)
F17 0.180(7) 0.187(9) 0.110(6) 0.029(6) 0.113(6) 0.057(6)
F18 0.119(6) 0.147(7) 0.121(6) -0.010(5) 0.084(5) -0.029(5)
F20 0.053(3) 0.091(4) 0.045(3) 0.009(3) 0.010(2) 0.016(3)
F21 0.106(4) 0.099(5) 0.052(3) 0.023(3) 0.006(3) 0.016(4)
F22 0.112(5) 0.102(5) 0.078(4) 0.012(4) -0.034(4) 0.040(4)
F23 0.057(4) 0.168(7) 0.122(6) -0.001(5) -0.006(4) 0.048(4)
F24 0.038(3) 0.196(8) 0.084(4) 0.011(5) 0.015(3) 0.013(4)
F26 0.041(3) 0.084(4) 0.047(3) -0.020(3) 0.000(2) 0.012(3)
F27 0.064(3) 0.091(4) 0.051(3) -0.020(3) 0.001(3) -0.007(3)
F28 0.103(4) 0.062(4) 0.055(3) -0.021(3) 0.000(3) 0.017(3)
F29 0.071(4) 0.092(5) 0.067(4) -0.022(3) 0.002(3) 0.034(3)
F30 0.040(3) 0.085(4) 0.061(3) -0.012(3) 0.003(2) 0.009(3)
F32 0.048(3) 0.065(4) 0.068(3) 0.014(3) -0.005(2) -0.010(3)
F33 0.085(4) 0.074(4) 0.070(4) 0.028(3) -0.004(3) -0.010(3)
F34 0.075(4) 0.085(4) 0.067(4) 0.016(3) -0.014(3) 0.007(3)
F35 0.047(3) 0.114(5) 0.083(4) 0.008(4) -0.012(3) 0.000(3)
F36 0.042(3) 0.083(4) 0.076(4) 0.014(3) 0.002(2) -0.013(3)
F38 0.070(3) 0.087(4) 0.055(3) 0.004(3) 0.015(3) -0.022(3)
F39 0.090(4) 0.077(4) 0.073(4) 0.007(3) 0.000(3) -0.033(3)
F40 0.124(5) 0.070(4) 0.059(4) -0.017(3) -0.011(3) -0.022(4)
F41 0.113(5) 0.100(5) 0.060(4) -0.032(3) 0.034(3) -0.028(4)
F42 0.068(3) 0.080(4) 0.056(3) -0.020(3) 0.026(3) -0.026(3)
F44 0.053(3) 0.100(4) 0.054(3) 0.011(3) 0.019(2) 0.013(3)
F45 0.080(4) 0.111(5) 0.056(3) 0.018(3) 0.022(3) -0.007(3)
F46 0.094(4) 0.077(4) 0.048(3) 0.016(3) -0.004(3) -0.001(3)
F47 0.078(4) 0.064(4) 0.075(4) 0.009(3) 0.004(3) 0.025(3)
F48 0.066(3) 0.062(4) 0.062(3) 0.005(3) 0.028(3) 0.014(3)
C1 0.073(6) 0.050(6) 0.033(5) 0.002(4) 0.011(4) -0.026(5)
C2 0.070(7) 0.077(8) 0.040(5) 0.008(5) 0.003(5) -0.030(6)
C3 0.098(8) 0.092(9) 0.031(5) -0.004(6) -0.002(5) -0.052(7)
C4 0.132(11) 0.070(8) 0.042(6) -0.008(6) 0.024(7) -0.041(8)
C5 0.121(10) 0.056(7) 0.050(6) -0.002(6) 0.022(6) -0.011(7)
C6 0.081(7) 0.048(6) 0.037(5) -0.003(4) 0.009(5) -0.007(5)
C7 0.071(6) 0.058(7) 0.038(5) 0.005(4) 0.018(5) 0.004(5)
C8 0.122(9) 0.070(8) 0.036(5) -0.001(6) 0.013(6) -0.006(7)
C9 0.251(19) 0.060(9) 0.058(8) 0.003(7) 0.056(11) 0.007(11)
C10 0.181(16) 0.112(13) 0.053(8) 0.018(9) 0.048(10) 0.082(13)
C11 0.091(9) 0.184(17) 0.039(7) 0.023(9) 0.019(6) 0.052(10)
C12 0.052(6) 0.117(10) 0.037(5) 0.019(6) 0.003(5) 0.014(6)
C13 0.046(5) 0.062(6) 0.031(4) 0.002(4) 0.014(4) 0.000(5)
C14 0.067(6) 0.062(7) 0.032(5) 0.001(5) 0.007(4) 0.010(5)
C15 0.094(8) 0.076(9) 0.059(7) 0.001(7) 0.003(6) 0.016(7)
C16 0.167(13) 0.081(10) 0.046(7) 0.006(7) 0.017(8) 0.073(10)
C17 0.133(11) 0.098(11) 0.058(7) 0.009(8) 0.046(7) 0.039(9)
C18 0.082(7) 0.080(8) 0.067(7) 0.014(6) 0.033(6) 0.003(7)
C19 0.041(5) 0.060(6) 0.050(5) 0.001(5) -0.001(4) -0.001(4)
C20 0.049(5) 0.071(7) 0.040(5) -0.001(5) -0.009(4) 0.011(5)
C21 0.065(6) 0.065(7) 0.047(6) -0.002(5) -0.002(5) 0.011(5)
C22 0.077(8) 0.069(8) 0.068(7) -0.007(6) -0.015(6) 0.011(6)
C23 0.032(5) 0.124(11) 0.088(8) -0.015(8) -0.012(5) 0.031(6)
C24 0.032(5) 0.113(10) 0.061(6) -0.006(6) 0.006(5) 0.009(5)
C25 0.045(5) 0.035(5) 0.033(4) -0.001(4) 0.015(4) -0.004(4)
C26 0.046(5) 0.056(6) 0.035(5) -0.003(4) -0.001(4) 0.011(4)
C27 0.050(5) 0.057(6) 0.033(4) -0.001(4) -0.003(4) -0.012(5)
C28 0.067(6) 0.048(6) 0.041(5) -0.002(4) 0.012(4) 0.011(5)
C29 0.050(5) 0.054(6) 0.051(5) -0.001(5) 0.011(4) 0.018(5)
C30 0.040(5) 0.066(7) 0.033(4) -0.008(4) 0.003(4) 0.002(4)
C31 0.042(5) 0.049(6) 0.037(4) -0.003(4) 0.004(4) -0.003(4)
C32 0.047(5) 0.050(6) 0.041(5) -0.006(4) 0.000(4) -0.003(4)
C33 0.062(6) 0.051(6) 0.050(5) 0.009(5) -0.003(5) 0.000(5)
C34 0.055(6) 0.056(7) 0.051(6) 0.006(5) -0.015(5) 0.011(5)
C35 0.039(5) 0.068(7) 0.052(5) -0.012(5) 0.000(4) -0.002(5)
C36 0.043(5) 0.059(6) 0.049(5) 0.000(5) 0.006(4) 0.002(4)
C37 0.043(5) 0.041(5) 0.039(5) -0.008(4) -0.007(4) 0.000(4)
C38 0.057(5) 0.046(6) 0.046(5) 0.010(4) 0.009(4) -0.009(5)
C39 0.056(5) 0.055(6) 0.052(6) 0.009(5) -0.003(4) -0.025(5)
C40 0.081(7) 0.052(7) 0.049(6) 0.000(5) -0.005(5) -0.006(6)
C41 0.076(7) 0.068(7) 0.043(5) -0.004(5) 0.009(5) -0.010(6)
C42 0.052(5) 0.058(6) 0.047(5) -0.015(5) 0.012(4) -0.007(5)
C43 0.040(4) 0.041(5) 0.037(4) 0.002(4) 0.007(4) 0.000(4)
C44 0.039(5) 0.075(7) 0.044(5) -0.007(5) 0.005(4) -0.003(5)
C45 0.052(5) 0.079(7) 0.041(5) 0.005(5) 0.006(4) -0.010(5)
C46 0.066(6) 0.047(6) 0.049(6) 0.000(5) -0.002(5) -0.011(5)
C47 0.049(5) 0.040(5) 0.062(6) 0.001(5) -0.006(5) 0.006(4)
C48 0.052(5) 0.050(6) 0.037(5) 0.004(4) 0.008(4) -0.003(4)
N1 0.086(6) 0.075(6) 0.033(4) 0.008(4) 0.003(4) 0.020(5)
C49 0.085(7) 0.047(6) 0.053(6) 0.001(5) 0.000(5) 0.010(5)
C50 0.089(7) 0.085(8) 0.046(6) -0.007(5) 0.004(5) 0.012(6)
C51 0.091(8) 0.083(9) 0.073(7) 0.000(6) 0.014(6) 0.023(7)
C52 0.103(10) 0.198(17) 0.078(9) -0.053(10) -0.003(7) 0.040(10)
C53 0.080(7) 0.088(8) 0.039(5) 0.002(5) 0.016(5) 0.020(6)
C54 0.088(8) 0.105(10) 0.045(6) 0.006(6) 0.018(5) 0.003(7)
C55 0.088(8) 0.102(10) 0.068(7) 0.004(7) 0.031(6) -0.005(7)
C56 0.104(9) 0.135(12) 0.057(7) -0.021(7) 0.023(6) -0.024(8)
C57 0.096(8) 0.108(10) 0.038(5) 0.011(6) 0.007(5) 0.004(7)
C58 0.121(10) 0.111(10) 0.057(7) -0.013(7) 0.036(7) 0.012(8)
C59 0.161(13) 0.128(13) 0.069(8) -0.012(8) 0.052(8) 0.008(10)
C60 0.22(2) 0.28(3) 0.138(16) -0.002(17) 0.087(15) 0.06(2)
C61 0.085(7) 0.056(7) 0.055(6) -0.002(5) 0.012(5) 0.007(6)
C62 0.082(7) 0.085(9) 0.063(7) -0.012(6) 0.001(6) 0.016(6)
C63 0.102(9) 0.078(8) 0.051(6) -0.006(6) 0.015(6) -0.007(7)
C64 0.090(9) 0.100(11) 0.140(12) -0.029(9) 0.010(8) -0.011(8)
N2 0.048(4) 0.067(6) 0.079(6) -0.026(5) 0.019(4) -0.002(4)
C65 0.063(7) 0.126(11) 0.128(11) -0.071(9) 0.043(7) -0.024(7)
C66 0.155(6) 0.396(15) 0.127(7) 0.058(9) 0.029(6) 0.084(8)
C67 0.155(6) 0.396(15) 0.127(7) 0.058(9) 0.029(6) 0.084(8)
C68 0.155(6) 0.396(15) 0.127(7) 0.058(9) 0.029(6) 0.084(8)
C69 0.061(6) 0.067(7) 0.061(6) -0.015(5) 0.018(5) -0.005(5)
C70 0.059(2) 0.078(3) 0.090(3) -0.011(3) 0.021(2) -0.008(2)
C71 0.059(2) 0.078(3) 0.090(3) -0.011(3) 0.021(2) -0.008(2)
C72 0.059(2) 0.078(3) 0.090(3) -0.011(3) 0.021(2) -0.008(2)
C73 0.062(7) 0.048(7) 0.196(15) 0.019(8) 0.023(8) 0.008(6)
C74 0.155(6) 0.396(15) 0.127(7) 0.058(9) 0.029(6) 0.084(8)
C75 0.155(6) 0.396(15) 0.127(7) 0.058(9) 0.029(6) 0.084(8)
C76 0.155(6) 0.396(15) 0.127(7) 0.058(9) 0.029(6) 0.084(8)
C77 0.055(6) 0.058(7) 0.092(8) -0.011(6) 0.018(5) 0.000(5)
C78 0.059(2) 0.078(3) 0.090(3) -0.011(3) 0.021(2) -0.008(2)
C79 0.059(2) 0.078(3) 0.090(3) -0.011(3) 0.021(2) -0.008(2)
C80 0.059(2) 0.078(3) 0.090(3) -0.011(3) 0.021(2) -0.008(2)
N3 0.043(5) 0.075(7) 0.158(10) -0.008(7) 0.004(6) -0.001(5)
C81 0.048(6) 0.070(8) 0.117(10) 0.012(7) 0.011(6) 0.001(5)
C82 0.077(3) 0.110(5) 0.113(4) 0.004(3) 0.020(3) -0.001(3)
C83 0.077(3) 0.110(5) 0.113(4) 0.004(3) 0.020(3) -0.001(3)
C84 0.077(3) 0.110(5) 0.113(4) 0.004(3) 0.020(3) -0.001(3)
C85 0.053(7) 0.062(9) 0.260(19) 0.007(10) 0.017(9) 0.001(6)
C86 0.094(5) 0.114(6) 0.234(8) -0.008(5) 0.013(5) 0.018(4)
C87 0.094(5) 0.114(6) 0.234(8) -0.008(5) 0.013(5) 0.018(4)
C88 0.094(5) 0.114(6) 0.234(8) -0.008(5) 0.013(5) 0.018(4)
C89 0.053(7) 0.086(9) 0.163(13) -0.004(9) -0.008(7) 0.010(6)
C90 0.077(3) 0.110(5) 0.113(4) 0.004(3) 0.020(3) -0.001(3)
C91 0.077(3) 0.110(5) 0.113(4) 0.004(3) 0.020(3) -0.001(3)
C92 0.077(3) 0.110(5) 0.113(4) 0.004(3) 0.020(3) -0.001(3)
C93 0.058(7) 0.101(10) 0.147(12) -0.043(9) -0.007(7) 0.009(7)
C94 0.094(5) 0.114(6) 0.234(8) -0.008(5) 0.013(5) 0.018(4)
C95 0.094(5) 0.114(6) 0.234(8) -0.008(5) 0.013(5) 0.018(4)
C96 0.094(5) 0.114(6) 0.234(8) -0.008(5) 0.013(5) 0.018(4)

loop_
_geom_bond_atom_site_label_1
_geom_bond_atom_site_label_2
_geom_bond_distance
_geom_bond_site_symmetry_2
_geom_bond_publ_flag
Pt1 C7 2.063(9) . ?
Pt1 C19 2.062(9) . ?
Pt1 C13 2.067(9) . ?
Pt1 C1 2.067(9) . ?
Pt1 Tl1 2.9777(4) . ?
Pt2 C31 2.057(8) . ?
Pt2 C25 2.069(7) . ?
Pt2 C43 2.079(8) . ?
Pt2 C37 2.085(8) . ?
Pt2 Tl1 3.0434(4) . ?
F2 C2 1.370(11) . ?
F3 C3 1.351(11) . ?
F4 C4 1.354(12) . ?
F5 C5 1.343(13) . ?
F6 C6 1.347(10) . ?
F8 C8 1.367(12) . ?
F9 C9 1.317(16) . ?
F10 C10 1.336(14) . ?
F11 C11 1.334(15) . ?
F12 C12 1.353(12) . ?
F14 C14 1.377(10) . ?
F15 C15 1.348(13) . ?
F16 C16 1.367(12) . ?
F17 C17 1.356(13) . ?
F18 C18 1.359(12) . ?
F20 C20 1.354(9) . ?
F21 C21 1.348(11) . ?
F22 C22 1.369(11) . ?
F23 C23 1.357(10) . ?
F24 C24 1.354(11) . ?
F26 C26 1.360(9) . ?
F27 C27 1.365(8) . ?
F28 C28 1.337(9) . ?
F29 C29 1.341(9) . ?
F30 C30 1.375(8) . ?
F32 C32 1.371(9) . ?
F33 C33 1.349(10) . ?
F34 C34 1.360(9) . ?
F35 C35 1.354(9) . ?
F36 C36 1.355(10) . ?
F38 C38 1.359(9) . ?
F39 C39 1.327(9) . ?
F40 C40 1.376(10) . ?
F41 C41 1.363(10) . ?
F42 C42 1.349(9) . ?
F44 C44 1.367(9) . ?
F45 C45 1.365(10) . ?
F46 C46 1.363(10) . ?
F47 C47 1.356(9) . ?
F48 C48 1.367(9) . ?
C1 C6 1.400(12) . ?
C1 C2 1.400(12) . ?
C2 C3 1.364(14) . ?
C3 C4 1.375(16) . ?
C4 C5 1.360(15) . ?
C5 C6 1.389(13) . ?
C7 C8 1.368(13) . ?
C7 C12 1.389(12) . ?
C8 C9 1.398(17) . ?
C9 C10 1.38(2) . ?
C10 C11 1.38(2) . ?
C11 C12 1.389(16) . ?
C13 C14 1.346(12) . ?
C13 C18 1.384(12) . ?
C14 C15 1.400(14) . ?
C15 C16 1.368(17) . ?
C16 C17 1.340(18) . ?
C17 C18 1.376(16) . ?
C19 C20 1.379(12) . ?
C19 C24 1.379(11) . ?
C20 C21 1.389(12) . ?
C21 C22 1.337(13) . ?
C22 C23 1.367(15) . ?
C23 C24 1.388(14) . ?
C25 C26 1.393(10) . ?
C25 C30 1.398(11) . ?
C26 C27 1.359(11) . ?
C27 C28 1.375(12) . ?
C28 C29 1.369(12) . ?
C29 C30 1.365(11) . ?
C31 C32 1.363(11) . ?
C31 C36 1.411(11) . ?
C32 C33 1.385(11) . ?
C33 C34 1.362(12) . ?
C34 C35 1.369(12) . ?
C35 C36 1.375(12) . ?
C37 C38 1.368(11) . ?
C37 C42 1.374(11) . ?
C38 C39 1.401(12) . ?
C39 C40 1.360(13) . ?
C40 C41 1.336(13) . ?
C41 C42 1.390(12) . ?
C43 C44 1.363(11) . ?
C43 C48 1.373(11) . ?
C44 C45 1.386(12) . ?
C45 C46 1.342(12) . ?
C46 C47 1.374(13) . ?
C47 C48 1.387(11) . ?
N1 C61 1.518(12) . ?
N1 C49 1.524(11) . ?
N1 C57 1.521(11) . ?
N1 C53 1.530(11) . ?
C49 C50 1.523(12) . ?
C49 H49A 0.97 . ?
C49 H49B 0.97 . ?
C50 C51 1.512(13) . ?
C50 H50A 0.97 . ?
C50 H50B 0.97 . ?
C51 C52 1.481(15) . ?
C51 H51A 0.97 . ?
C51 H51B 0.97 . ?
C52 H52A 0.96 . ?
C52 H52B 0.96 . ?
C52 H52C 0.96 . ?
C53 C54 1.510(14) . ?
C53 H53A 0.97 . ?
C53 H53B 0.97 . ?
C54 C55 1.513(13) . ?
C54 H54A 0.97 . ?
C54 H54B 0.97 . ?
C55 C56 1.517(14) . ?
C55 H55A 0.97 . ?
C55 H55B 0.97 . ?
C56 H56A 0.96 . ?
C56 H56B 0.96 . ?
C56 H56C 0.96 . ?
C57 C58 1.511(14) . ?
C57 H57A 0.97 . ?
C57 H57B 0.97 . ?
C58 C59 1.539(15) . ?
C58 H58A 0.97 . ?
C58 H58B 0.97 . ?
C59 C60 1.450(19) . ?
C59 H59A 0.97 . ?
C59 H59B 0.97 . ?
C60 H60A 0.96 . ?
C60 H60B 0.96 . ?
C60 H60C 0.96 . ?
C61 C62 1.513(13) . ?
C61 H61A 0.97 . ?
C61 H61B 0.97 . ?
C62 C63 1.508(14) . ?
C62 H62A 0.97 . ?
C62 H62B 0.97 . ?
C63 C64 1.523(14) . ?
C63 H63A 0.97 . ?
C63 H63B 0.97 . ?
C64 H64A 0.96 . ?
C64 H64B 0.96 . ?
C64 H64C 0.96 . ?
N2 C77 1.515(11) . ?
N2 C69 1.517(11) . ?
N2 C73 1.545(13) . ?
N2 C65 1.539(13) . ?
C65 C66 1.48(2) . ?
C65 H65A 0.97 . ?
C65 H65B 0.97 . ?
C66 C67 1.466(10) . ?
C66 H66A 0.97 . ?
C66 H66B 0.97 . ?
C67 C68 1.386(9) . ?
C67 H67A 0.97 . ?
C67 H67B 0.97 . ?
C68 H68A 0.96 . ?
C68 H68B 0.96 . ?
C68 H68C 0.96 . ?
C69 C70 1.508(12) . ?
C69 H69A 0.97 . ?
C69 H69B 0.97 . ?
C70 C71 1.501(13) . ?
C70 H70A 0.97 . ?
C70 H70B 0.97 . ?
C71 C72 1.483(13) . ?
C71 H71A 0.97 . ?
C71 H71B 0.97 . ?
C72 H72A 0.96 . ?
C72 H72B 0.96 . ?
C72 H72C 0.96 . ?
C73 C74 1.46(2) . ?
C73 H73A 0.97 . ?
C73 H73B 0.97 . ?
C74 C75 1.485(10) . ?
C74 H74A 0.97 . ?
C74 H74B 0.97 . ?
C75 C76 1.63(2) . ?
C75 H75A 0.97 . ?
C75 H75B 0.97 . ?
C76 H76A 0.96 . ?
C76 H76B 0.96 . ?
C76 H76C 0.96 . ?
C77 C78 1.535(12) . ?
C77 H77A 0.97 . ?
C77 H77B 0.97 . ?
C78 C79 1.505(13) . ?
C78 H78A 0.97 . ?
C78 H78B 0.97 . ?
C79 C80 1.524(12) . ?
C79 H79A 0.97 . ?
C79 H79B 0.97 . ?
C80 H80A 0.96 . ?
C80 H80B 0.96 . ?
C80 H80C 0.96 . ?
N3 C93 1.507(15) . ?
N3 C85 1.514(15) . ?
N3 C81 1.526(13) . ?
N3 C89 1.540(13) . ?
C81 C82 1.501(15) . ?
C81 H81A 0.97 . ?
C81 H81B 0.97 . ?
C82 C83 1.520(16) . ?
C82 H82A 0.97 . ?
C82 H82B 0.97 . ?
C83 C84 1.498(15) . ?
C83 H83A 0.97 . ?
C83 H83B 0.97 . ?
C84 H84A 0.96 . ?
C84 H84B 0.96 . ?
C84 H84C 0.96 . ?
C85 C86 1.542(18) . ?
C85 H85A 0.97 . ?
C85 H85B 0.97 . ?
C86 C87 1.52(2) . ?
C86 H86A 0.97 . ?
C86 H86B 0.97 . ?
C87 C88 1.562(19) . ?
C87 H87A 0.97 . ?
C87 H87B 0.97 . ?
C88 H88A 0.96 . ?
C88 H88B 0.96 . ?
C88 H88C 0.96 . ?
C89 C90 1.499(16) . ?
C89 H89A 0.97 . ?
C89 H89B 0.97 . ?
C90 C91 1.556(15) . ?
C90 H90A 0.97 . ?
C90 H90B 0.97 . ?
C91 C92 1.461(15) . ?
C91 H91A 0.97 . ?
C91 H91B 0.97 . ?
C92 H92A 0.96 . ?
C92 H92B 0.96 . ?
C92 H92C 0.96 . ?
C93 C94 1.532(18) . ?
C93 H93A 0.97 . ?
C93 H93B 0.97 . ?
C94 C95 1.540(19) . ?
C94 H94A 0.97 . ?
C94 H94B 0.97 . ?
C95 C96 1.596(19) . ?
C95 H95A 0.97 . ?
C95 H95B 0.97 . ?
C96 H96A 0.96 . ?
C96 H96B 0.96 . ?
C96 H96C 0.96 . ?
